data_7025480
loop_
_publ_author_name
'Kurzbach, Dennis'
'Yao, Shenglai'
'Hinderberger, Dariush'
'Klinkhammer, Karl W.'

_publ_section_title
;
 EPR spectroscopic characterization of persistent germyl-substituted
 Pb(III)- and Sn(III)-radicals.
;
_journal_issue 28
_journal_name_full 'Dalton transactions (Cambridge, England : 2003)'
_journal_page_first 6449
_journal_page_last 6459
_journal_paper_doi 10.1039/c001144d
_journal_volume 39
_journal_year 2010
_chemical_formula_sum 'C51 H129 Ge3 K O6 Pb Si9'
_chemical_formula_weight 1555.41
_chemical_name_common potassium-tris(tris(trimethylsilyl)germyl)plumbanide
_chemical_name_systematic
;
potassium-tris[tris(trimethylsilyl)germyl]plumbanide
;
_space_group_IT_number 161
_symmetry_space_group_name_Hall 'R 3 -2"c'
_symmetry_space_group_name_H-M 'R 3 c :H'
_atom_sites_solution_hydrogens geom
_atom_sites_solution_primary direct
_atom_sites_solution_secondary difmap
_audit_creation_method SHELXL-97
_cell_angle_alpha 90.00
_cell_angle_beta 90.00
_cell_angle_gamma 120.00
_cell_formula_units_Z 6
_cell_length_a 19.0699(7)
_cell_length_b 19.0699(7)
_cell_length_c 38.370(3)
_cell_measurement_temperature 173(2)
_cell_volume 12084.2(11)
_computing_cell_refinement 'Bruker APEX-2'
_computing_data_collection 'Bruker APEX-2'
_computing_data_reduction 'Bruker APEX-2'
_computing_molecular_graphics SHELXTL-Plus
_computing_structure_refinement 'SHELXL-97 (Sheldrick, 1997)'
_computing_structure_solution 'SHELXS-97 (Sheldrick, 1990)'
_diffrn_ambient_temperature 173(2)
_diffrn_measured_fraction_theta_full 0.998
_diffrn_measured_fraction_theta_max 0.998
_diffrn_measurement_device_type 'APEX II CCD area detector'
_diffrn_measurement_method 'phi and omega scans'
_diffrn_radiation_monochromator graphite
_diffrn_radiation_source 'fine-focus sealed tube'
_diffrn_radiation_type MoK\a
_diffrn_radiation_wavelength 0.71073
_diffrn_reflns_av_R_equivalents 0.0416
_diffrn_reflns_av_sigmaI/netI 0.0259
_diffrn_reflns_limit_h_max 25
_diffrn_reflns_limit_h_min -25
_diffrn_reflns_limit_k_max 25
_diffrn_reflns_limit_k_min -24
_diffrn_reflns_limit_l_max 50
_diffrn_reflns_limit_l_min -50
_diffrn_reflns_number 92116
_diffrn_reflns_theta_full 27.93
_diffrn_reflns_theta_max 27.93
_diffrn_reflns_theta_min 2.46
_exptl_absorpt_coefficient_mu 3.413
_exptl_absorpt_correction_T_max 0.3422
_exptl_absorpt_correction_T_min 0.2339
_exptl_absorpt_correction_type multi-scan
_exptl_crystal_colour red
_exptl_crystal_density_diffrn 1.282
_exptl_crystal_density_method 'not measured'
_exptl_crystal_description prism
_exptl_crystal_F_000 4836
_exptl_crystal_size_max 0.59
_exptl_crystal_size_mid 0.58
_exptl_crystal_size_min 0.38
_refine_diff_density_max 0.635
_refine_diff_density_min -0.341
_refine_diff_density_rms 0.065
_refine_ls_abs_structure_details 'Flack H D (1983), Acta Cryst. A39, 876-881'
_refine_ls_abs_structure_Flack 0.078(4)
_refine_ls_extinction_method none
_refine_ls_goodness_of_fit_ref 1.082
_refine_ls_hydrogen_treatment mixed
_refine_ls_matrix_type full
_refine_ls_number_parameters 308
_refine_ls_number_reflns 6394
_refine_ls_number_restraints 138
_refine_ls_restrained_S_all 1.077
_refine_ls_R_factor_all 0.0331
_refine_ls_R_factor_gt 0.0237
_refine_ls_shift/su_max 0.003
_refine_ls_shift/su_mean 0.000
_refine_ls_structure_factor_coef Fsqd
_refine_ls_weighting_details 'calc w=1/[\s^2^(Fo^2^)+(0.0260P)^2^+29.0000P] where P=(Fo^2^+2Fc^2^)/3'
_refine_ls_weighting_scheme calc
_refine_ls_wR_factor_gt 0.0578
_refine_ls_wR_factor_ref 0.0649
_reflns_number_gt 5692
_reflns_number_total 6394
_reflns_threshold_expression >2sigma(I)
_cod_data_source_file c001144d.txt
_cod_data_source_block kpbge3
_cod_original_cell_volume 12084.4(11)
_cod_database_code 7025480

loop_
_symmetry_equiv_pos_as_xyz
'x, y, z'
'-y, x-y, z'
'-x+y, -x, z'
'-y, -x, z+1/2'
'-x+y, y, z+1/2'
'x, x-y, z+1/2'
'x+2/3, y+1/3, z+1/3'
'-y+2/3, x-y+1/3, z+1/3'
'-x+y+2/3, -x+1/3, z+1/3'
'-y+2/3, -x+1/3, z+5/6'
'-x+y+2/3, y+1/3, z+5/6'
'x+2/3, x-y+1/3, z+5/6'
'x+1/3, y+2/3, z+2/3'
'-y+1/3, x-y+2/3, z+2/3'
'-x+y+1/3, -x+2/3, z+2/3'
'-y+1/3, -x+2/3, z+7/6'
'-x+y+1/3, y+2/3, z+7/6'
'x+1/3, x-y+2/3, z+7/6'

loop_
_atom_site_label
_atom_site_type_symbol
_atom_site_fract_x
_atom_site_fract_y
_atom_site_fract_z
_atom_site_U_iso_or_equiv
_atom_site_adp_type
_atom_site_occupancy
_atom_site_symmetry_multiplicity
_atom_site_calc_flag
_atom_site_refinement_flags
_atom_site_disorder_assembly
_atom_site_disorder_group
Pb1 Pb 1.0000 1.0000 0.949764(14) 0.02701(5) Uani 0.9475(6) 3 d SP . 8
Pb1B Pb 1.0000 1.0000 0.89540(10) 0.027 Uiso 0.0525(6) 3 d SP . 9
Ge1 Ge 1.07104(2) 0.91108(2) 0.921017(14) 0.03309(8) Uani 1 1 d . . .
Si12 Si 1.12598(7) 0.92060(7) 0.86379(4) 0.0469(2) Uani 1 1 d . . .
Si13 Si 1.16736(8) 0.92056(7) 0.96333(4) 0.0553(3) Uani 1 1 d . . .
Si11 Si 0.97311(7) 0.76962(6) 0.92843(4) 0.0477(3) Uani 1 1 d . . .
C111 C 0.8807(3) 0.7411(3) 0.90135(14) 0.0576(11) Uani 1 1 d . . .
H11A H 0.8419 0.6833 0.9042 0.086 Uiso 1 1 calc R . .
H11B H 0.8962 0.7526 0.8768 0.086 Uiso 1 1 calc R . .
H11C H 0.8556 0.7727 0.9089 0.086 Uiso 1 1 calc R . .
C112 C 0.9410(4) 0.7479(3) 0.97539(14) 0.0729(14) Uani 1 1 d . . .
H11D H 0.9014 0.6902 0.9781 0.109 Uiso 1 1 calc R . .
H11E H 0.9165 0.7802 0.9825 0.109 Uiso 1 1 calc R . .
H11F H 0.9884 0.7619 0.9900 0.109 Uiso 1 1 calc R . .
C113 C 1.0044(4) 0.6936(3) 0.91639(19) 0.0837(18) Uani 1 1 d . . .
H11G H 0.9586 0.6388 0.9197 0.126 Uiso 1 1 calc R . .
H11H H 1.0496 0.7015 0.9312 0.126 Uiso 1 1 calc R . .
H11I H 1.0214 0.7011 0.8919 0.126 Uiso 1 1 calc R . .
C121 C 1.1156(3) 0.9965(3) 0.83668(13) 0.0602(11) Uani 1 1 d . . .
H12A H 1.1384 0.9995 0.8135 0.090 Uiso 1 1 calc R . .
H12B H 1.1447 1.0498 0.8479 0.090 Uiso 1 1 calc R . .
H12C H 1.0582 0.9800 0.8345 0.090 Uiso 1 1 calc R . .
C122 C 1.2361(3) 0.9497(4) 0.86397(15) 0.0727(15) Uani 1 1 d . . .
H12G H 1.2547 0.9524 0.8399 0.109 Uiso 1 1 calc R . .
H12H H 1.2426 0.9090 0.8769 0.109 Uiso 1 1 calc R . .
H12I H 1.2681 1.0027 0.8751 0.109 Uiso 1 1 calc R . .
C123 C 1.0737(4) 0.8224(3) 0.83880(15) 0.0848(18) Uani 1 1 d . . .
H12D H 1.0766 0.7801 0.8521 0.127 Uiso 1 1 calc R . .
H12E H 1.1004 0.8294 0.8162 0.127 Uiso 1 1 calc R . .
H12F H 1.0168 0.8067 0.8351 0.127 Uiso 1 1 calc R . .
C131 C 1.1795(3) 0.8283(3) 0.96285(18) 0.0722(15) Uani 1 1 d . . .
H13G H 1.2194 0.8343 0.9804 0.108 Uiso 1 1 calc R . .
H13H H 1.1981 0.8225 0.9398 0.108 Uiso 1 1 calc R . .
H13I H 1.1274 0.7800 0.9681 0.108 Uiso 1 1 calc R . .
C132 C 1.1319(4) 0.9283(4) 1.00772(14) 0.0803(16) Uani 1 1 d . . .
H13A H 1.1230 0.9746 1.0085 0.121 Uiso 1 1 calc R . .
H13B H 1.1730 0.9358 1.0250 0.121 Uiso 1 1 calc R . .
H13C H 1.0811 0.8785 1.0130 0.121 Uiso 1 1 calc R . .
C133 C 1.2742(3) 1.0080(3) 0.95981(18) 0.0837(19) Uani 1 1 d . . .
H13D H 1.2735 1.0590 0.9596 0.126 Uiso 1 1 calc R . .
H13E H 1.2989 1.0030 0.9382 0.126 Uiso 1 1 calc R . .
H13F H 1.3059 1.0075 0.9798 0.126 Uiso 1 1 calc R . .
K1 K 1.0000 1.0000 1.15918(8) 0.0920(8) Uani 1 3 d S . .
O3 O 1.1357(14) 1.0902(9) 1.1225(5) 0.135(7) Uani 0.575(19) 1 d PDU A 3
C31 C 1.162(2) 1.0518(10) 1.0978(9) 0.24(2) Uani 0.575(19) 1 d PD A 3
H31A H 1.1945 1.0319 1.1096 0.289 Uiso 0.575(19) 1 calc PR A 3
H31B H 1.1140 1.0048 1.0872 0.289 Uiso 0.575(19) 1 calc PR A 3
C32 C 1.203(2) 1.1013(11) 1.0745(6) 0.167(15) Uani 0.575(19) 1 d PD A 3
H32A H 1.1738 1.0852 1.0520 0.201 Uiso 0.575(19) 1 calc PR A 3
H32B H 1.2553 1.1027 1.0717 0.201 Uiso 0.575(19) 1 calc PR A 3
C33 C 1.217(2) 1.1829(9) 1.0852(6) 0.145(10) Uani 0.575(19) 1 d PD A 3
H33A H 1.2762 1.2217 1.0871 0.174 Uiso 0.575(19) 1 calc PR A 3
H33B H 1.1941 1.2038 1.0677 0.174 Uiso 0.575(19) 1 calc PR A 3
C34 C 1.1835(13) 1.1747(7) 1.1144(5) 0.141(9) Uani 0.575(19) 1 d PD A 3
H34A H 1.1485 1.1993 1.1136 0.169 Uiso 0.575(19) 1 calc PR A 3
H34B H 1.2250 1.2026 1.1327 0.169 Uiso 0.575(19) 1 calc PR A 3
O2 O 1.1891(18) 1.1003(19) 1.1300(7) 0.211(16) Uani 0.425(19) 1 d PDU A 4
C21 C 1.1134(15) 1.077(3) 1.1136(9) 0.16(2) Uani 0.425(19) 1 d PD A 4
H21A H 1.0821 1.0168 1.1116 0.192 Uiso 0.425(19) 1 calc PR A 4
H21B H 1.0819 1.0940 1.1281 0.192 Uiso 0.425(19) 1 calc PR A 4
C22 C 1.1238(15) 1.107(4) 1.0839(11) 0.23(3) Uani 0.425(19) 1 d PD A 4
H22A H 1.1061 1.1482 1.0834 0.281 Uiso 0.425(19) 1 calc PR A 4
H22B H 1.0926 1.0653 1.0663 0.281 Uiso 0.425(19) 1 calc PR A 4
C23 C 1.2129(19) 1.147(3) 1.0768(8) 0.181(19) Uani 0.425(19) 1 d PD A 4
H23A H 1.2222 1.1234 1.0554 0.218 Uiso 0.425(19) 1 calc PR A 4
H23B H 1.2360 1.2056 1.0732 0.218 Uiso 0.425(19) 1 calc PR A 4
C24 C 1.2463(16) 1.134(3) 1.1023(10) 0.22(2) Uani 0.425(19) 1 d PD A 4
H24A H 1.2936 1.1859 1.1100 0.264 Uiso 0.425(19) 1 calc PR A 4
H24B H 1.2655 1.0966 1.0956 0.264 Uiso 0.425(19) 1 calc PR A 4
O4 O 1.0705(12) 0.9283(11) 1.1919(7) 0.211(12) Uani 0.615(17) 1 d PDU A 1
C41 C 1.0384(12) 0.8564(10) 1.2116(7) 0.204(16) Uani 0.615(17) 1 d PD A 1
H41A H 0.9919 0.8501 1.2256 0.245 Uiso 0.615(17) 1 calc PR A 1
H41B H 1.0187 0.8092 1.1958 0.245 Uiso 0.615(17) 1 calc PR A 1
C42 C 1.0916(19) 0.8587(12) 1.2314(11) 0.29(3) Uani 0.615(17) 1 d PD A 1
H42A H 1.1147 0.8265 1.2217 0.347 Uiso 0.615(17) 1 calc PR A 1
H42B H 1.0688 0.8371 1.2547 0.347 Uiso 0.615(17) 1 calc PR A 1
C43 C 1.1559(14) 0.9476(12) 1.2338(7) 0.191(15) Uani 0.615(17) 1 d PD A 1
H43A H 1.1528 0.9699 1.2566 0.230 Uiso 0.615(17) 1 calc PR A 1
H43B H 1.2105 0.9540 1.2313 0.230 Uiso 0.615(17) 1 calc PR A 1
C44 C 1.1436(19) 0.9842(10) 1.2099(11) 0.32(3) Uani 0.615(17) 1 d PD A 1
H44A H 1.1899 1.0073 1.1936 0.390 Uiso 0.615(17) 1 calc PR A 1
H44B H 1.1380 1.0292 1.2197 0.390 Uiso 0.615(17) 1 calc PR A 1
O5 O 1.092(2) 0.9731(17) 1.2035(5) 0.169(9) Uani 0.385(17) 1 d PDU A 2
C51 C 1.077(3) 0.945(2) 1.2383(7) 0.166(18) Uani 0.385(17) 1 d PD A 2
H51A H 1.1182 0.9865 1.2539 0.199 Uiso 0.385(17) 1 calc PR A 2
H51B H 1.0231 0.9343 1.2456 0.199 Uiso 0.385(17) 1 calc PR A 2
C52 C 1.081(2) 0.8806(14) 1.2403(4) 0.114(12) Uani 0.385(17) 1 d PD A 2
H52A H 1.0259 0.8331 1.2429 0.137 Uiso 0.385(17) 1 calc PR A 2
H52B H 1.1141 0.8828 1.2605 0.137 Uiso 0.385(17) 1 calc PR A 2
C53 C 1.119(4) 0.875(3) 1.2066(9) 0.34(6) Uani 0.385(17) 1 d PD A 2
H53A H 1.1663 0.8687 1.2116 0.404 Uiso 0.385(17) 1 calc PR A 2
H53B H 1.0795 0.8286 1.1927 0.404 Uiso 0.385(17) 1 calc PR A 2
C54 C 1.141(3) 0.940(2) 1.1902(10) 0.17(2) Uani 0.385(17) 1 d PD A 2
H54A H 1.1320 0.9296 1.1649 0.201 Uiso 0.385(17) 1 calc PR A 2
H54B H 1.1994 0.9788 1.1941 0.201 Uiso 0.385(17) 1 calc PR A 2

loop_
_atom_site_aniso_label
_atom_site_aniso_U_11
_atom_site_aniso_U_22
_atom_site_aniso_U_33
_atom_site_aniso_U_23
_atom_site_aniso_U_13
_atom_site_aniso_U_12
Pb1 0.02752(6) 0.02752(6) 0.02601(8) 0.000 0.000 0.01376(3)
Ge1 0.03591(17) 0.03319(17) 0.03809(19) -0.00011(17) -0.00238(18) 0.02322(14)
Si12 0.0421(5) 0.0475(6) 0.0539(6) -0.0026(5) 0.0059(5) 0.0246(5)
Si13 0.0558(7) 0.0567(7) 0.0656(8) -0.0006(6) -0.0182(6) 0.0372(6)
Si11 0.0517(6) 0.0343(5) 0.0604(7) 0.0049(5) 0.0010(5) 0.0240(5)
C111 0.053(2) 0.042(2) 0.067(3) -0.004(2) -0.001(2) 0.0151(19)
C112 0.078(3) 0.067(3) 0.063(3) 0.020(2) 0.005(3) 0.029(3)
C113 0.088(4) 0.050(3) 0.130(5) -0.006(3) -0.005(4) 0.046(3)
C121 0.049(2) 0.070(3) 0.058(3) 0.016(2) 0.009(2) 0.028(2)
C122 0.054(3) 0.090(4) 0.087(4) 0.002(3) 0.018(3) 0.046(3)
C123 0.106(5) 0.068(3) 0.065(3) -0.020(3) 0.012(3) 0.031(3)
C131 0.070(3) 0.068(3) 0.096(4) 0.009(3) -0.020(3) 0.048(3)
C132 0.094(4) 0.109(5) 0.058(3) -0.020(3) -0.031(3) 0.066(4)
C133 0.054(3) 0.074(3) 0.125(5) 0.007(3) -0.037(3) 0.034(3)
K1 0.1014(12) 0.1014(12) 0.0734(15) 0.000 0.000 0.0507(6)
O3 0.105(13) 0.129(12) 0.144(14) 0.044(13) 0.042(12) 0.038(12)
C31 0.33(4) 0.093(12) 0.31(4) 0.06(2) 0.22(4) 0.11(2)
C32 0.29(4) 0.073(11) 0.137(18) -0.017(12) 0.05(2) 0.087(18)
C33 0.22(2) 0.059(8) 0.15(2) 0.004(9) 0.043(17) 0.059(11)
C34 0.167(19) 0.073(9) 0.144(16) 0.001(9) 0.063(14) 0.030(10)
O2 0.16(2) 0.20(2) 0.17(2) 0.038(15) 0.000(19) 0.01(2)
C21 0.074(15) 0.21(4) 0.13(3) -0.05(3) 0.018(17) 0.018(18)
C22 0.10(2) 0.40(8) 0.18(4) 0.06(5) 0.01(2) 0.11(4)
C23 0.27(5) 0.14(4) 0.13(3) 0.05(3) 0.12(3) 0.11(5)
C24 0.16(3) 0.37(7) 0.17(3) 0.10(4) 0.02(3) 0.17(4)
O4 0.179(13) 0.149(13) 0.215(17) 0.056(13) -0.120(13) 0.016(12)
C41 0.134(15) 0.095(12) 0.29(3) 0.072(15) -0.115(18) -0.010(10)
C42 0.21(3) 0.069(13) 0.46(6) 0.03(2) -0.12(4) -0.024(16)
C43 0.131(15) 0.134(15) 0.20(2) 0.052(16) -0.092(17) -0.018(13)
C44 0.21(3) 0.081(12) 0.59(8) 0.04(2) -0.28(4) 0.002(14)
O5 0.23(2) 0.19(2) 0.144(16) -0.042(15) -0.097(17) 0.147(19)
C51 0.28(5) 0.18(3) 0.11(2) 0.04(2) 0.05(3) 0.16(4)
C52 0.23(4) 0.094(18) 0.042(8) 0.003(8) -0.011(12) 0.10(2)
C53 0.57(13) 0.67(15) 0.13(3) 0.08(5) 0.08(5) 0.58(14)
C54 0.18(4) 0.17(3) 0.21(4) 0.10(3) 0.12(3) 0.14(3)

loop_
_atom_type_symbol
_atom_type_description
_atom_type_scat_dispersion_real
_atom_type_scat_dispersion_imag
_atom_type_scat_source
C C 0.0033 0.0016 'International Tables Vol C Tables 4.2.6.8 and 6.1.1.4'
H H 0.0000 0.0000 'International Tables Vol C Tables 4.2.6.8 and 6.1.1.4'
O O 0.0106 0.0060 'International Tables Vol C Tables 4.2.6.8 and 6.1.1.4'
Si Si 0.0817 0.0704 'International Tables Vol C Tables 4.2.6.8 and 6.1.1.4'
K K 0.2009 0.2494 'International Tables Vol C Tables 4.2.6.8 and 6.1.1.4'
Ge Ge 0.1547 1.8001 'International Tables Vol C Tables 4.2.6.8 and 6.1.1.4'
Pb Pb -3.3944 10.1111 'International Tables Vol C Tables 4.2.6.8 and 6.1.1.4'

loop_
_geom_angle_atom_site_label_1
_geom_angle_atom_site_label_2
_geom_angle_atom_site_label_3
_geom_angle
_geom_angle_site_symmetry_1
_geom_angle_site_symmetry_3
Ge1 Pb1 Ge1 106.146(9) 3_675 2_765
Ge1 Pb1 Ge1 106.146(9) 3_675 .
Ge1 Pb1 Ge1 106.146(9) 2_765 .
Ge1 Pb1B Ge1 108.56(7) 2_765 .
Ge1 Pb1B Ge1 108.56(7) 2_765 3_675
Ge1 Pb1B Ge1 108.56(7) . 3_675
Si13 Ge1 Si12 109.02(5) . .
Si13 Ge1 Si11 98.08(5) . .
Si12 Ge1 Si11 104.91(5) . .
Si13 Ge1 Pb1B 140.58(6) . .
Si12 Ge1 Pb1B 87.62(8) . .
Si11 Ge1 Pb1B 112.17(3) . .
Si13 Ge1 Pb1 105.45(3) . .
Si12 Ge1 Pb1 128.64(3) . .
Si11 Ge1 Pb1 106.60(3) . .
Pb1B Ge1 Pb1 42.99(7) . .
C121 Si12 C122 107.9(2) . .
C121 Si12 C123 106.1(3) . .
C122 Si12 C123 104.6(3) . .
C121 Si12 Ge1 110.84(16) . .
C122 Si12 Ge1 113.51(19) . .
C123 Si12 Ge1 113.34(19) . .
C132 Si13 C133 105.6(3) . .
C132 Si13 C131 107.5(3) . .
C133 Si13 C131 104.0(2) . .
C132 Si13 Ge1 109.35(19) . .
C133 Si13 Ge1 117.92(18) . .
C131 Si13 Ge1 111.78(18) . .
C111 Si11 C113 104.8(3) . .
C111 Si11 C112 108.1(2) . .
C113 Si11 C112 105.0(3) . .
C111 Si11 Ge1 110.40(16) . .
C113 Si11 Ge1 117.8(2) . .
C112 Si11 Ge1 110.13(18) . .
C21 K1 C21 79.4(13) 3_675 2_765
C21 K1 C21 79.4(13) 3_675 .
C21 K1 C21 79.4(13) 2_765 .
C21 K1 O4 162.8(11) 3_675 2_765
C21 K1 O4 96.5(11) 2_765 2_765
C21 K1 O4 83.4(13) . 2_765
C21 K1 O4 83.4(13) 3_675 .
C21 K1 O4 162.8(10) 2_765 .
C21 K1 O4 96.5(11) . .
O4 K1 O4 99.6(10) 2_765 .
C21 K1 O4 96.5(11) 3_675 3_675
C21 K1 O4 83.4(13) 2_765 3_675
C21 K1 O4 162.8(10) . 3_675
O4 K1 O4 99.6(10) 2_765 3_675
O4 K1 O4 99.6(10) . 3_675
C21 K1 O5 101.4(12) 3_675 .
C21 K1 O5 174.4(14) 2_765 .
C21 K1 O5 95.3(10) . .
O4 K1 O5 81.0(9) 2_765 .
O4 K1 O5 18.6(5) . .
O4 K1 O5 101.9(7) 3_675 .
C21 K1 O5 174.4(14) 3_675 2_765
C21 K1 O5 95.3(10) 2_765 2_765
C21 K1 O5 101.4(13) . 2_765
O4 K1 O5 18.6(5) 2_765 2_765
O4 K1 O5 101.9(7) . 2_765
O4 K1 O5 81.0(9) 3_675 2_765
O5 K1 O5 84.0(7) . 2_765
C21 K1 O5 95.3(10) 3_675 3_675
C21 K1 O5 101.4(13) 2_765 3_675
C21 K1 O5 174.4(14) . 3_675
O4 K1 O5 101.9(7) 2_765 3_675
O4 K1 O5 81.0(9) . 3_675
O4 K1 O5 18.6(5) 3_675 3_675
O5 K1 O5 84.0(7) . 3_675
O5 K1 O5 84.0(7) 2_765 3_675
C21 K1 O3 10.8(9) 3_675 3_675
C21 K1 O3 87.3(11) 2_765 3_675
C21 K1 O3 88.0(14) . 3_675
O4 K1 O3 169.8(6) 2_765 3_675
O4 K1 O3 75.8(7) . 3_675
O4 K1 O3 90.2(7) 3_675 3_675
O5 K1 O3 94.3(6) . 3_675
O5 K1 O3 170.5(8) 2_765 3_675
O5 K1 O3 86.5(9) 3_675 3_675
C21 K1 O3 88.0(14) 3_675 2_765
C21 K1 O3 10.8(9) 2_765 2_765
C21 K1 O3 87.3(11) . 2_765
O4 K1 O3 90.2(7) 2_765 2_765
O4 K1 O3 169.8(6) . 2_765
O4 K1 O3 75.8(7) 3_675 2_765
O5 K1 O3 170.5(7) . 2_765
O5 K1 O3 86.5(8) 2_765 2_765
O5 K1 O3 94.3(6) 3_675 2_765
O3 K1 O3 95.0(8) 3_675 2_765
C21 K1 O3 87.3(11) 3_675 .
C21 K1 O3 88.0(14) 2_765 .
C21 K1 O3 10.8(9) . .
O4 K1 O3 75.8(7) 2_765 .
O4 K1 O3 90.2(8) . .
O4 K1 O3 169.8(6) 3_675 .
O5 K1 O3 86.5(9) . .
O5 K1 O3 94.3(7) 2_765 .
O5 K1 O3 170.5(7) 3_675 .
O3 K1 O3 95.0(8) 3_675 .
O3 K1 O3 95.0(7) 2_765 .
C34 O3 C31 104.0(12) . .
C34 O3 K1 134.6(12) . .
C31 O3 K1 119.4(13) . .
C32 C31 O3 109.7(10) . .
C31 C32 C33 108.0(8) . .
C34 C33 C32 107.3(7) . .
C33 C34 O3 109.3(10) . .
C21 O2 C24 103.8(17) . .
C21 O2 K1 47.9(16) . .
C24 O2 K1 151.3(18) . .
C22 C21 O2 110.8(17) . .
C22 C21 K1 140(2) . .
O2 C21 K1 108(2) . .
C21 C22 C23 106.0(14) . .
C24 C23 C22 108.5(14) . .
C23 C24 O2 108.9(16) . .
C41 O4 C44 104.5(13) . .
C41 O4 K1 131.8(15) . .
C44 O4 K1 113.4(16) . .
C42 C41 O4 110.0(14) . .
C41 C42 C43 105.2(13) . .
C44 C43 C42 108.1(12) . .
C43 C44 O4 108.9(12) . .
C43 C44 K1 147(2) . .
O4 C44 K1 44.4(12) . .
C51 O5 C54 102.8(17) . .
C51 O5 K1 130(2) . .
C54 O5 K1 119(2) . .
C52 C51 O5 109.1(16) . .
C51 C52 C53 105.9(13) . .
C54 C53 C52 107.4(16) . .
C53 C54 O5 106.1(17) . .

loop_
_geom_bond_atom_site_label_1
_geom_bond_atom_site_label_2
_geom_bond_distance
_geom_bond_site_symmetry_2
Pb1 Ge1 2.8678(4) 3_675
Pb1 Ge1 2.8678(4) 2_765
Pb1 Ge1 2.8678(4) .
Pb1B Ge1 2.8238(14) 2_765
Pb1B Ge1 2.8238(14) .
Pb1B Ge1 2.8238(14) 3_675
Ge1 Si13 2.3897(12) .
Ge1 Si12 2.4003(13) .
Ge1 Si11 2.4100(11) .
Si12 C121 1.872(5) .
Si12 C122 1.884(5) .
Si12 C123 1.885(5) .
Si13 C132 1.865(6) .
Si13 C133 1.885(6) .
Si13 C131 1.887(5) .
Si11 C111 1.878(5) .
Si11 C113 1.880(5) .
Si11 C112 1.881(5) .
K1 C21 2.59(3) 3_675
K1 C21 2.59(3) 2_765
K1 C21 2.59(3) .
K1 O4 2.66(2) 2_765
K1 O4 2.663(19) .
K1 O4 2.663(19) 3_675
K1 O5 2.68(2) .
K1 O5 2.68(2) 2_765
K1 O5 2.68(2) 3_675
K1 O3 2.680(15) 3_675
K1 O3 2.680(15) 2_765
K1 O3 2.680(15) .
O3 C34 1.434(14) .
O3 C31 1.431(14) .
C31 C32 1.250(16) .
C32 C33 1.497(16) .
C33 C34 1.263(15) .
O2 C21 1.425(16) .
O2 C24 1.425(16) .
C21 C22 1.251(18) .
C22 C23 1.50(2) .
C23 C24 1.255(17) .
O4 C41 1.411(14) .
O4 C44 1.440(14) .
C41 C42 1.251(17) .
C42 C43 1.519(18) .
C43 C44 1.241(17) .
O5 C51 1.415(15) .
O5 C54 1.446(15) .
C51 C52 1.262(17) .
C52 C53 1.51(2) .
C53 C54 1.259(18) .
